data_7120025
loop_
_publ_author_name
'Luo, Feng'
'Gao, Heng Ya'
'Peng, Wenli'
'Meng, PanPan'
'Feng, Xuefeng'
'Li, Jianqiang'
'Wu, HuiQiong'
'Yan, Chang Sheng'
'Xiaong, Yang Yang'

_publ_section_title
;
 Lanthanide separation using size-selective crystallization of Ln-MOFs
;
_journal_name_full 'Chem. Commun.'
_journal_paper_doi 10.1039/C7CC01898C
_journal_year 2017
_chemical_formula_sum 'C17 H18 Dy N3 O9'
_chemical_formula_weight 570.84
_chemical_name_systematic
; 
 ? 
;
_space_group_IT_number 14
_symmetry_cell_setting monoclinic
_symmetry_space_group_name_Hall '-P 2ybc'
_symmetry_space_group_name_H-M 'P 1 21/c 1'
_atom_sites_solution_hydrogens geom
_atom_sites_solution_primary direct
_atom_sites_solution_secondary difmap
_audit_creation_method SHELXL-97
_audit_update_record
;
2017-03-10 deposited with the CCDC.
2017-04-27 downloaded from the CCDC.
;
_cell_angle_alpha 90.00
_cell_angle_beta 102.074(9)
_cell_angle_gamma 90.00
_cell_formula_units_Z 4
_cell_length_a 8.7525(13)
_cell_length_b 8.7492(12)
_cell_length_c 27.498(4)
_cell_measurement_reflns_used 7654
_cell_measurement_temperature 296(2)
_cell_measurement_theta_max 27.68
_cell_measurement_theta_min 2.38
_cell_volume 2059.1(5)
_computing_cell_refinement 'Bruker SMART'
_computing_data_collection 'Bruker SMART'
_computing_data_reduction 'Bruker SAINT'
_computing_molecular_graphics 'Bruker SHELXTL'
_computing_publication_material 'Bruker SHELXTL'
_computing_structure_refinement 'SHELXL-97 (Sheldrick, 1997)'
_computing_structure_solution 'SHELXS-97 (Sheldrick, 1990)'
_diffrn_ambient_temperature 296(2)
_diffrn_measured_fraction_theta_full 0.999
_diffrn_measured_fraction_theta_max 0.999
_diffrn_measurement_device_type 'CCD area detector'
_diffrn_measurement_method 'phi and omega scans'
_diffrn_radiation_monochromator graphite
_diffrn_radiation_source 'fine-focus sealed tube'
_diffrn_radiation_type MoK\a
_diffrn_radiation_wavelength 0.71073
_diffrn_reflns_av_R_equivalents 0.0268
_diffrn_reflns_av_sigmaI/netI 0.0255
_diffrn_reflns_limit_h_max 10
_diffrn_reflns_limit_h_min -9
_diffrn_reflns_limit_k_max 10
_diffrn_reflns_limit_k_min -10
_diffrn_reflns_limit_l_max 32
_diffrn_reflns_limit_l_min -27
_diffrn_reflns_number 13190
_diffrn_reflns_theta_full 25.00
_diffrn_reflns_theta_max 25.00
_diffrn_reflns_theta_min 2.38
_exptl_absorpt_coefficient_mu 3.683
_exptl_absorpt_correction_T_max 0.5903
_exptl_absorpt_correction_T_min 0.5263
_exptl_absorpt_correction_type none
_exptl_crystal_density_diffrn 1.841
_exptl_crystal_density_meas 0
_exptl_crystal_density_method 'not measured'
_exptl_crystal_F_000 1116
_exptl_crystal_size_max 0.20
_exptl_crystal_size_mid 0.20
_exptl_crystal_size_min 0.16
_refine_diff_density_max 0.716
_refine_diff_density_min -0.486
_refine_diff_density_rms 0.086
_refine_ls_extinction_method none
_refine_ls_goodness_of_fit_ref 1.056
_refine_ls_hydrogen_treatment mixed
_refine_ls_matrix_type full
_refine_ls_number_parameters 293
_refine_ls_number_reflns 3633
_refine_ls_number_restraints 7
_refine_ls_restrained_S_all 1.059
_refine_ls_R_factor_all 0.0223
_refine_ls_R_factor_gt 0.0187
_refine_ls_shift/su_max 0.001
_refine_ls_shift/su_mean 0.000
_refine_ls_structure_factor_coef Fsqd
_refine_ls_weighting_details 'calc w=1/[\s^2^(Fo^2^)+(0.0241P)^2^+1.0336P] where P=(Fo^2^+2Fc^2^)/3'
_refine_ls_weighting_scheme calc
_refine_ls_wR_factor_gt 0.0461
_refine_ls_wR_factor_ref 0.0472
_reflns_number_gt 3251
_reflns_number_total 3633
_reflns_threshold_expression >2sigma(I)
_cod_data_source_file c7cc01898c2.cif
_cod_data_source_block p2015110917_0m
_cod_depositor_comments
;
The following automatic conversions were performed:

'_symmetry_cell_setting' value 'Monoclinic' changed to 'monoclinic'
according to
/home/data/users/saulius/crontab/automatic-downloads/rss-feeds/RSC/lib/dictionaries/cif_core.dic
dictionary named 'cif_core.dic' version 2.4.2 from 2011-04-26.

Automatic conversion script
Id: cif_fix_values 4973 2017-02-22 13:04:09Z antanas 
;
_cod_original_sg_symbol_H-M P2(1)/n
_cod_database_code 7120025

loop_
_symmetry_equiv_pos_as_xyz
'x, y, z'
'-x, y+1/2, -z+1/2'
'-x, -y, -z'
'x, -y-1/2, z-1/2'

loop_
_atom_site_label
_atom_site_type_symbol
_atom_site_fract_x
_atom_site_fract_y
_atom_site_fract_z
_atom_site_U_iso_or_equiv
_atom_site_adp_type
_atom_site_occupancy
_atom_site_symmetry_multiplicity
_atom_site_calc_flag
_atom_site_refinement_flags
C1 C 0.6947(4) 0.1527(4) 0.14662(13) 0.0354(8) Uani 1 1 d .
H1 H 0.6032 0.1842 0.1253 0.042 Uiso 1 1 calc R
C2 C 0.8152(6) 0.1618(6) 0.07574(15) 0.0703(13) Uani 1 1 d .
H2A H 0.7135 0.1966 0.0592 0.105 Uiso 1 1 calc R
H2B H 0.8405 0.0697 0.0602 0.105 Uiso 1 1 calc R
H2C H 0.8913 0.2390 0.0734 0.105 Uiso 1 1 calc R
C3 C 0.9573(7) 0.0785(10) 0.1579(3) 0.135(3) Uani 1 1 d .
H3A H 0.9982 0.1550 0.1821 0.202 Uiso 1 1 calc R
H3B H 1.0320 0.0581 0.1376 0.202 Uiso 1 1 calc R
H3C H 0.9372 -0.0136 0.1745 0.202 Uiso 1 1 calc R
C4 C 0.6556(3) -0.1859(3) 0.32457(9) 0.0201(6) Uani 1 1 d .
C5 C 0.7415(3) -0.0638(3) 0.35588(10) 0.0194(6) Uani 1 1 d .
C6 C 0.7625(4) 0.0849(3) 0.33803(11) 0.0228(6) Uani 1 1 d .
C7 C 0.8444(4) 0.1912(4) 0.37230(11) 0.0374(8) Uani 1 1 d .
H7 H 0.8554 0.2908 0.3617 0.045 Uiso 1 1 calc R
C8 C 0.9080(4) 0.1541(4) 0.42025(12) 0.0399(9) Uani 1 1 d .
H8 H 0.9612 0.2278 0.4417 0.048 Uiso 1 1 calc R
C9 C 0.8937(4) 0.0044(3) 0.43770(10) 0.0258(6) Uani 1 1 d .
C10 C 0.8096(3) -0.1002(3) 0.40528(10) 0.0231(6) Uani 1 1 d .
H10 H 0.7975 -0.1987 0.4166 0.028 Uiso 1 1 calc R
C11 C 0.4398(4) 0.2499(3) 0.33421(10) 0.0238(6) Uani 1 1 d .
C12 C 0.4158(4) 0.2283(3) 0.38579(11) 0.0268(7) Uani 1 1 d .
C13 C 0.3437(5) 0.0961(4) 0.39927(13) 0.0398(9) Uani 1 1 d .
C14 C 0.3225(6) 0.0810(4) 0.44755(15) 0.0585(12) Uani 1 1 d .
H14 H 0.2765 -0.0072 0.4568 0.070 Uiso 1 1 calc R
C15 C 0.3683(5) 0.1938(5) 0.48160(12) 0.0513(10) Uani 1 1 d .
H15 H 0.3535 0.1817 0.5139 0.062 Uiso 1 1 calc R
C16 C 0.4367(4) 0.3262(4) 0.46868(11) 0.0344(7) Uani 1 1 d .
C17 C 0.4631(4) 0.3409(3) 0.42094(10) 0.0283(7) Uani 1 1 d .
H17 H 0.5132 0.4276 0.4125 0.034 Uiso 1 1 calc R
Dy1 Dy 0.496684(15) 0.063717(13) 0.233494(4) 0.01682(6) Uani 1 1 d .
H1M H 0.324(5) 0.000(5) 0.3399(10) 0.069(14) Uiso 1 1 d D
H1W H 1.027(4) 0.076(2) 0.2674(13) 0.014(9) Uiso 1 1 d D
H2W H 0.9156(16) -0.012(8) 0.270(5) 0.28(6) Uiso 1 1 d D
H3W H 0.187(3) -0.057(3) 0.2454(13) 0.049(12) Uiso 1 1 d D
H4W H 0.244(4) -0.1613(15) 0.2231(12) 0.045(11) Uiso 1 1 d D
N1 N 0.8156(4) 0.1321(4) 0.12728(11) 0.0455(8) Uani 1 1 d .
N2 N 0.9622(3) -0.0492(3) 0.48572(9) 0.0287(6) Uani 1 1 d .
N3 N 0.4760(4) 0.4384(3) 0.50688(10) 0.0393(7) Uani 1 1 d .
O1 O 0.5713(2) -0.1570(2) 0.28149(7) 0.0233(4) Uani 1 1 d .
O2 O 0.3982(3) 0.1412(2) 0.30323(7) 0.0287(5) Uani 1 1 d .
O3 O 0.2579(3) -0.0682(2) 0.22962(8) 0.0280(5) Uani 1 1 d D
O4 O 0.7139(2) 0.1262(2) 0.29112(7) 0.0249(4) Uani 1 1 d .
O5 O 0.4989(3) 0.3721(2) 0.32380(7) 0.0298(5) Uani 1 1 d .
O6 O 0.6891(3) 0.1347(3) 0.19048(8) 0.0404(6) Uani 1 1 d .
O7 O 0.6627(2) -0.3214(2) 0.33975(7) 0.0293(5) Uani 1 1 d .
O8 O 0.2945(4) -0.0176(3) 0.36667(10) 0.0604(9) Uani 1 1 d D
O9 O 1.0146(7) -0.0184(12) 0.2785(2) 0.164(3) Uani 1 1 d D

loop_
_atom_site_aniso_label
_atom_site_aniso_U_11
_atom_site_aniso_U_22
_atom_site_aniso_U_33
_atom_site_aniso_U_23
_atom_site_aniso_U_13
_atom_site_aniso_U_12
C1 0.0285(18) 0.037(2) 0.041(2) -0.0031(15) 0.0091(15) -0.0042(15)
C2 0.071(3) 0.101(4) 0.046(3) -0.003(2) 0.027(2) -0.013(3)
C3 0.062(4) 0.242(10) 0.107(5) 0.077(5) 0.034(4) 0.066(5)
C4 0.0203(15) 0.0216(14) 0.0165(14) -0.0004(12) -0.0002(11) -0.0005(12)
C5 0.0223(15) 0.0190(14) 0.0138(14) -0.0010(10) -0.0031(12) -0.0008(12)
C6 0.0252(16) 0.0192(14) 0.0205(15) 0.0029(11) -0.0031(12) 0.0005(12)
C7 0.054(2) 0.0230(16) 0.0254(17) 0.0057(13) -0.0147(14) -0.0162(16)
C8 0.054(2) 0.0278(18) 0.0271(18) 0.0005(13) -0.0156(15) -0.0156(16)
C9 0.0303(17) 0.0270(16) 0.0157(15) 0.0008(12) -0.0057(12) -0.0034(14)
C10 0.0278(17) 0.0201(14) 0.0180(15) 0.0034(11) -0.0030(12) -0.0032(12)
C11 0.0313(18) 0.0207(14) 0.0198(15) 0.0000(12) 0.0058(13) 0.0011(13)
C12 0.0379(18) 0.0237(16) 0.0198(15) -0.0014(11) 0.0086(13) -0.0025(13)
C13 0.058(2) 0.0342(18) 0.0297(19) -0.0065(14) 0.0152(17) -0.0190(17)
C14 0.095(4) 0.051(2) 0.039(2) -0.0048(17) 0.034(2) -0.034(2)
C15 0.078(3) 0.056(2) 0.0252(19) -0.0051(17) 0.0230(18) -0.023(2)
C16 0.046(2) 0.0393(18) 0.0195(16) -0.0078(14) 0.0095(14) -0.0043(16)
C17 0.0387(19) 0.0244(16) 0.0219(16) 0.0001(12) 0.0066(13) -0.0031(14)
Dy1 0.02144(9) 0.01504(8) 0.01162(8) 0.00039(5) -0.00192(5) 0.00128(5)
N1 0.0417(18) 0.0512(19) 0.0481(19) 0.0099(14) 0.0198(15) 0.0059(15)
N2 0.0364(16) 0.0283(14) 0.0159(13) -0.0010(9) -0.0073(11) -0.0065(11)
N3 0.055(2) 0.0429(18) 0.0216(15) -0.0086(12) 0.0106(13) -0.0072(15)
O1 0.0304(11) 0.0180(10) 0.0157(10) 0.0017(7) -0.0083(8) -0.0020(9)
O2 0.0444(14) 0.0230(11) 0.0198(11) -0.0072(8) 0.0091(9) -0.0098(10)
O3 0.0238(12) 0.0247(12) 0.0343(13) -0.0056(9) 0.0033(10) -0.0011(9)
O4 0.0298(12) 0.0218(10) 0.0179(11) 0.0056(8) -0.0067(9) -0.0069(9)
O5 0.0518(15) 0.0195(10) 0.0177(11) 0.0003(8) 0.0065(10) -0.0094(10)
O6 0.0395(14) 0.0536(15) 0.0306(13) 0.0017(11) 0.0129(11) -0.0066(12)
O7 0.0401(13) 0.0175(10) 0.0220(11) 0.0026(9) -0.0123(9) -0.0045(9)
O8 0.109(3) 0.0439(15) 0.0363(16) -0.0149(12) 0.0324(16) -0.0443(16)
O9 0.091(4) 0.306(10) 0.107(4) 0.023(5) 0.053(3) 0.065(5)

loop_
_atom_type_symbol
_atom_type_description
_atom_type_scat_dispersion_real
_atom_type_scat_dispersion_imag
_atom_type_scat_source
C C 0.0033 0.0016 'International Tables Vol C Tables 4.2.6.8 and 6.1.1.4'
H H 0.0000 0.0000 'International Tables Vol C Tables 4.2.6.8 and 6.1.1.4'
O O 0.0106 0.0060 'International Tables Vol C Tables 4.2.6.8 and 6.1.1.4'
N N 0.0061 0.0033 'International Tables Vol C Tables 4.2.6.8 and 6.1.1.4'
Dy Dy -0.1892 4.4098 'International Tables Vol C Tables 4.2.6.8 and 6.1.1.4'

loop_
_geom_angle_atom_site_label_1
_geom_angle_atom_site_label_2
_geom_angle_atom_site_label_3
_geom_angle
_geom_angle_site_symmetry_1
_geom_angle_site_symmetry_3
O6 C1 N1 126.2(4) . .
O6 C1 H1 116.9 . .
N1 C1 H1 116.9 . .
N1 C2 H2A 109.5 . .
N1 C2 H2B 109.5 . .
H2A C2 H2B 109.5 . .
N1 C2 H2C 109.5 . .
H2A C2 H2C 109.5 . .
H2B C2 H2C 109.5 . .
N1 C3 H3A 109.5 . .
N1 C3 H3B 109.5 . .
H3A C3 H3B 109.5 . .
N1 C3 H3C 109.5 . .
H3A C3 H3C 109.5 . .
H3B C3 H3C 109.5 . .
O7 C4 O1 118.2(2) . .
O7 C4 C5 120.4(2) . .
O1 C4 C5 121.4(2) . .
O7 C4 Dy1 56.51(13) . 2_645
O1 C4 Dy1 61.70(14) . 2_645
C5 C4 Dy1 176.4(2) . 2_645
C10 C5 C6 119.0(2) . .
C10 C5 C4 117.5(2) . .
C6 C5 C4 123.4(2) . .
O4 C6 C7 119.1(2) . .
O4 C6 C5 123.5(3) . .
C7 C6 C5 117.4(3) . .
C8 C7 C6 122.6(3) . .
C8 C7 H7 118.7 . .
C6 C7 H7 118.7 . .
C7 C8 C9 120.3(3) . .
C7 C8 H8 119.8 . .
C9 C8 H8 119.8 . .
C10 C9 C8 118.0(3) . .
C10 C9 N2 116.7(3) . .
C8 C9 N2 125.2(3) . .
C9 C10 C5 122.5(3) . .
C9 C10 H10 118.8 . .
C5 C10 H10 118.8 . .
O5 C11 O2 124.0(3) . .
O5 C11 C12 118.4(3) . .
O2 C11 C12 117.6(2) . .
C17 C12 C13 119.2(3) . .
C17 C12 C11 119.7(3) . .
C13 C12 C11 121.1(3) . .
O8 C13 C14 118.6(3) . .
O8 C13 C12 122.1(3) . .
C14 C13 C12 119.3(3) . .
C15 C14 C13 120.7(3) . .
C15 C14 H14 119.6 . .
C13 C14 H14 119.6 . .
C14 C15 C16 120.7(3) . .
C14 C15 H15 119.6 . .
C16 C15 H15 119.6 . .
C15 C16 C17 119.2(3) . .
C15 C16 N3 116.0(3) . .
C17 C16 N3 124.9(3) . .
C12 C17 C16 120.8(3) . .
C12 C17 H17 119.6 . .
C16 C17 H17 119.6 . .
O4 Dy1 O5 121.34(8) . 2_645
O4 Dy1 O6 72.68(8) . .
O5 Dy1 O6 74.37(8) 2_645 .
O4 Dy1 O1 73.32(7) . .
O5 Dy1 O1 75.19(7) 2_645 .
O6 Dy1 O1 110.95(8) . .
O4 Dy1 O2 76.04(7) . .
O5 Dy1 O2 145.59(7) 2_645 .
O6 Dy1 O2 139.41(8) . .
O1 Dy1 O2 83.44(7) . .
O4 Dy1 O3 138.57(7) . .
O5 Dy1 O3 75.88(8) 2_645 .
O6 Dy1 O3 146.02(8) . .
O1 Dy1 O3 76.36(7) . .
O2 Dy1 O3 73.03(7) . .
O4 Dy1 O7 137.23(7) . 2_655
O5 Dy1 O7 79.75(7) 2_645 2_655
O6 Dy1 O7 79.57(8) . 2_655
O1 Dy1 O7 148.54(7) . 2_655
O2 Dy1 O7 108.21(7) . 2_655
O3 Dy1 O7 79.35(7) . 2_655
O4 Dy1 O1 90.86(7) . 2_655
O5 Dy1 O1 128.91(6) 2_645 2_655
O6 Dy1 O1 80.23(8) . 2_655
O1 Dy1 O1 155.90(3) . 2_655
O2 Dy1 O1 75.01(6) . 2_655
O3 Dy1 O1 106.75(7) . 2_655
O7 Dy1 O1 52.19(6) 2_655 2_655
O4 Dy1 C4 115.32(7) . 2_655
O5 Dy1 C4 104.30(7) 2_645 2_655
O6 Dy1 C4 79.35(8) . 2_655
O1 Dy1 C4 168.72(7) . 2_655
O2 Dy1 C4 91.53(7) . 2_655
O3 Dy1 C4 92.54(8) . 2_655
O7 Dy1 C4 25.66(7) 2_655 2_655
O1 Dy1 C4 26.55(7) 2_655 2_655
C1 N1 C3 119.3(4) . .
C1 N1 C2 123.1(3) . .
C3 N1 C2 117.6(4) . .
N2 N2 C9 115.0(3) 3_756 .
N3 N3 C16 114.6(3) 3_666 .
C4 O1 Dy1 135.88(17) . .
C4 O1 Dy1 91.75(16) . 2_645
Dy1 O1 Dy1 132.35(8) . 2_645
C11 O2 Dy1 130.85(18) . .
Dy1 O3 H3W 132(2) . .
Dy1 O3 H4W 125(2) . .
H3W O3 H4W 97.5(14) . .
C6 O4 Dy1 131.76(17) . .
C11 O5 Dy1 147.9(2) . 2_655
C1 O6 Dy1 135.4(2) . .
C4 O7 Dy1 97.83(16) . 2_645
C13 O8 H1M 109(3) . .
H1W O9 H2W 91.7(14) . .

loop_
_geom_bond_atom_site_label_1
_geom_bond_atom_site_label_2
_geom_bond_distance
_geom_bond_site_symmetry_2
C1 O6 1.227(4) .
C1 N1 1.293(4) .
C1 H1 0.9300 .
C2 N1 1.440(5) .
C2 H2A 0.9600 .
C2 H2B 0.9600 .
C2 H2C 0.9600 .
C3 N1 1.424(6) .
C3 H3A 0.9600 .
C3 H3B 0.9600 .
C3 H3C 0.9600 .
C4 O7 1.254(3) .
C4 O1 1.283(3) .
C4 C5 1.476(4) .
C4 Dy1 2.870(3) 2_645
C5 C10 1.401(4) .
C5 C6 1.416(4) .
C6 O4 1.321(3) .
C6 C7 1.409(4) .
C7 C8 1.359(4) .
C7 H7 0.9300 .
C8 C9 1.409(4) .
C8 H8 0.9300 .
C9 C10 1.379(4) .
C9 N2 1.411(4) .
C10 H10 0.9300 .
C11 O5 1.247(3) .
C11 O2 1.278(3) .
C11 C12 1.488(4) .
C12 C17 1.381(4) .
C12 C13 1.405(4) .
C13 O8 1.348(4) .
C13 C14 1.385(5) .
C14 C15 1.362(5) .
C14 H14 0.9300 .
C15 C16 1.384(5) .
C15 H15 0.9300 .
C16 C17 1.386(4) .
C16 N3 1.426(4) .
C17 H17 0.9300 .
Dy1 O4 2.2729(19) .
Dy1 O5 2.3061(19) 2_645
Dy1 O6 2.336(2) .
Dy1 O1 2.3530(18) .
Dy1 O2 2.3602(19) .
Dy1 O3 2.371(2) .
Dy1 O7 2.4158(19) 2_655
Dy1 O1 2.5281(18) 2_655
Dy1 C4 2.870(3) 2_655
N2 N2 1.256(5) 3_756
N3 N3 1.244(5) 3_666
O1 Dy1 2.5281(18) 2_645
O3 H3W 0.836(10) .
O3 H4W 0.838(10) .
O5 Dy1 2.3061(19) 2_655
O7 Dy1 2.4158(19) 2_645
O8 H1M 0.844(10) .
O9 H1W 0.892(10) .
O9 H2W 0.851(10) .

loop_
_geom_torsion_atom_site_label_1
_geom_torsion_atom_site_label_2
_geom_torsion_atom_site_label_3
_geom_torsion_atom_site_label_4
_geom_torsion
_geom_torsion_site_symmetry_1
_geom_torsion_site_symmetry_4
O7 C4 C5 C10 -9.8(4) . .
O1 C4 C5 C10 169.8(3) . .
Dy1 C4 C5 C10 -40(3) 2_645 .
O7 C4 C5 C6 168.0(3) . .
O1 C4 C5 C6 -12.4(4) . .
Dy1 C4 C5 C6 138(3) 2_645 .
C10 C5 C6 O4 174.3(3) . .
C4 C5 C6 O4 -3.5(5) . .
C10 C5 C6 C7 -3.4(4) . .
C4 C5 C6 C7 178.8(3) . .
O4 C6 C7 C8 -175.0(3) . .
C5 C6 C7 C8 2.8(5) . .
C6 C7 C8 C9 0.0(6) . .
C7 C8 C9 C10 -2.1(5) . .
C7 C8 C9 N2 176.2(3) . .
C8 C9 C10 C5 1.4(5) . .
N2 C9 C10 C5 -177.1(3) . .
C6 C5 C10 C9 1.4(5) . .
C4 C5 C10 C9 179.4(3) . .
O5 C11 C12 C17 -1.8(4) . .
O2 C11 C12 C17 178.2(3) . .
O5 C11 C12 C13 177.2(3) . .
O2 C11 C12 C13 -2.8(5) . .
C17 C12 C13 O8 179.8(3) . .
C11 C12 C13 O8 0.7(6) . .
C17 C12 C13 C14 -0.5(6) . .
C11 C12 C13 C14 -179.5(4) . .
O8 C13 C14 C15 -179.1(4) . .
C12 C13 C14 C15 1.2(7) . .
C13 C14 C15 C16 0.2(7) . .
C14 C15 C16 C17 -2.2(6) . .
C14 C15 C16 N3 178.3(4) . .
C13 C12 C17 C16 -1.6(5) . .
C11 C12 C17 C16 177.5(3) . .
C15 C16 C17 C12 2.9(5) . .
N3 C16 C17 C12 -177.6(3) . .
O6 C1 N1 C3 2.3(7) . .
O6 C1 N1 C2 -177.2(4) . .
C10 C9 N2 N2 -179.9(3) . 3_756
C8 C9 N2 N2 1.7(5) . 3_756
C15 C16 N3 N3 -173.8(4) . 3_666
C17 C16 N3 N3 6.7(6) . 3_666
O7 C4 O1 Dy1 175.98(18) . .
C5 C4 O1 Dy1 -3.6(4) . .
Dy1 C4 O1 Dy1 178.4(2) 2_645 .
O7 C4 O1 Dy1 -2.4(3) . 2_645
C5 C4 O1 Dy1 178.0(2) . 2_645
O4 Dy1 O1 C4 20.1(2) . .
O5 Dy1 O1 C4 150.0(3) 2_645 .
O6 Dy1 O1 C4 83.5(3) . .
O2 Dy1 O1 C4 -57.2(2) . .
O3 Dy1 O1 C4 -131.3(3) . .
O7 Dy1 O1 C4 -171.7(2) 2_655 .
O1 Dy1 O1 C4 -30.7(2) 2_655 .
C4 Dy1 O1 C4 -121.2(3) 2_655 .
O4 Dy1 O1 Dy1 -162.06(13) . 2_645
O5 Dy1 O1 Dy1 -32.21(11) 2_645 2_645
O6 Dy1 O1 Dy1 -98.64(12) . 2_645
O2 Dy1 O1 Dy1 120.60(12) . 2_645
O3 Dy1 O1 Dy1 46.52(11) . 2_645
O7 Dy1 O1 Dy1 6.1(2) 2_655 2_645
O1 Dy1 O1 Dy1 147.10(12) 2_655 2_645
C4 Dy1 O1 Dy1 56.6(4) 2_655 2_645
O5 C11 O2 Dy1 29.6(4) . .
C12 C11 O2 Dy1 -150.4(2) . .
O4 Dy1 O2 C11 39.5(2) . .
O5 Dy1 O2 C11 165.3(2) 2_645 .
O6 Dy1 O2 C11 -0.9(3) . .
O1 Dy1 O2 C11 113.9(2) . .
O3 Dy1 O2 C11 -168.4(3) . .
O7 Dy1 O2 C11 -96.1(2) 2_655 .
O1 Dy1 O2 C11 -55.2(2) 2_655 .
C4 Dy1 O2 C11 -76.2(2) 2_655 .
C7 C6 O4 Dy1 -145.3(2) . .
C5 C6 O4 Dy1 37.1(4) . .
O5 Dy1 O4 C6 -96.7(2) 2_645 .
O6 Dy1 O4 C6 -155.3(3) . .
O1 Dy1 O4 C6 -36.3(2) . .
O2 Dy1 O4 C6 50.9(2) . .
O3 Dy1 O4 C6 8.3(3) . .
O7 Dy1 O4 C6 152.8(2) 2_655 .
O1 Dy1 O4 C6 125.2(2) 2_655 .
C4 Dy1 O4 C6 135.9(2) 2_655 .
O2 C11 O5 Dy1 38.4(5) . 2_655
C12 C11 O5 Dy1 -141.6(3) . 2_655
N1 C1 O6 Dy1 -149.9(3) . .
O4 Dy1 O6 C1 -175.1(3) . .
O5 Dy1 O6 C1 54.1(3) 2_645 .
O1 Dy1 O6 C1 121.1(3) . .
O2 Dy1 O6 C1 -133.9(3) . .
O3 Dy1 O6 C1 24.4(4) . .
O7 Dy1 O6 C1 -28.0(3) 2_655 .
O1 Dy1 O6 C1 -81.1(3) 2_655 .
C4 Dy1 O6 C1 -54.2(3) 2_655 .
O1 C4 O7 Dy1 2.5(3) . 2_645
C5 C4 O7 Dy1 -177.8(2) . 2_645
